data_2015909
loop_
_publ_author_name
'Lukashuk, Liliana V.'
'Lysenko, Andrey B.'
'Rusanov, Eduard B.'
'Chernega, Alexander N.'
'Domasevitch, Konstantin V.'

_publ_section_title
;Diaquabis[4-(4<i>H</i>-1,2,4-triazol-4-yl)benzoato-\k^2^<i>O</i>,<i>O</i>']cobalt(II),
 and the cadmium(II) and copper(II) analogues: new self-complementary
 hydrogen-bond donor/acceptor modules for designing hydrogen-bonded frameworks
;
_journal_coeditor_code GG3077
_journal_issue 4
_journal_name_full 'Acta Crystallographica Section C'
_journal_page_first m140
_journal_page_last m143
_journal_paper_doi 10.1107/S0108270107009080
_journal_volume 63
_journal_year 2007
_chemical_formula_iupac '[Cu (C9 H6 N3 O2)2 (H2 O)2]'
_chemical_formula_moiety 'C18 H16 Cu N6 O6'
_chemical_formula_sum 'C18 H16 Cu N6 O6'
_chemical_formula_weight 475.91
_chemical_name_systematic
;
Diaquabis[4-(4H-1,2,4-triazol-4-yl)benzoato-\k^2^O,O']copper(II)
;
_space_group_crystal_system monoclinic
_space_group_IT_number 14
_space_group_name_Hall '-P 2ybc'
_space_group_name_H-M_alt 'P 1 21/c 1'
_atom_sites_solution_hydrogens geom
_atom_sites_solution_primary direct
_atom_sites_solution_secondary difmap
_audit_creation_method SHELXL-97
_cell_angle_alpha 90.00
_cell_angle_beta 111.674(2)
_cell_angle_gamma 90.00
_cell_formula_units_Z 4
_cell_length_a 13.4483(4)
_cell_length_b 10.0101(3)
_cell_length_c 14.4749(5)
_cell_measurement_reflns_used 4301
_cell_measurement_temperature 296(2)
_cell_measurement_theta_max 27.92
_cell_measurement_theta_min 2.54
_cell_volume 1810.83(10)
_computing_cell_refinement 'SMART-NT or SAINT??? (Bruker, 1998)'
_computing_data_collection 'SMART-NT (Bruker, 1998)'
_computing_data_reduction 'SMART-NT or SAINT???'
_computing_molecular_graphics 'Diamond (Brandenburg, 1999)'
_computing_publication_material 'WinGX (Version 1.700.00; Farrugia, 1999)'
_computing_structure_refinement 'SHELXL97 (Sheldrick, 1997)'
_computing_structure_solution 'SHELXS97 (Sheldrick, 1997)'
_diffrn_ambient_temperature 296(2)
_diffrn_measured_fraction_theta_full 0.992
_diffrn_measured_fraction_theta_max 0.992
_diffrn_measurement_device_type 'Siemens SMART CCD diffractometer'
_diffrn_measurement_method '\w scans'
_diffrn_radiation_monochromator graphite
_diffrn_radiation_source 'fine-focus sealed tube'
_diffrn_radiation_type MoK\a
_diffrn_radiation_wavelength 0.71073
_diffrn_reflns_av_R_equivalents 0.0356
_diffrn_reflns_av_sigmaI/netI 0.0416
_diffrn_reflns_limit_h_max 17
_diffrn_reflns_limit_h_min -16
_diffrn_reflns_limit_k_max 13
_diffrn_reflns_limit_k_min -10
_diffrn_reflns_limit_l_max 19
_diffrn_reflns_limit_l_min -19
_diffrn_reflns_number 13821
_diffrn_reflns_theta_full 27.92
_diffrn_reflns_theta_max 27.92
_diffrn_reflns_theta_min 2.54
_diffrn_standards_decay_% 0
_exptl_absorpt_coefficient_mu 1.261
_exptl_absorpt_correction_T_max 0.787
_exptl_absorpt_correction_T_min 0.571
_exptl_absorpt_correction_type empirical
_exptl_absorpt_process_details '(SADABS; Sheldrick, 1996)'
_exptl_crystal_colour green
_exptl_crystal_density_diffrn 1.746
_exptl_crystal_density_method 'not measured'
_exptl_crystal_description prism
_exptl_crystal_F_000 972
_exptl_crystal_size_max 0.50
_exptl_crystal_size_mid 0.20
_exptl_crystal_size_min 0.20
_refine_diff_density_max 0.388
_refine_diff_density_min -0.548
_refine_ls_extinction_method none
_refine_ls_goodness_of_fit_ref 1.037
_refine_ls_hydrogen_treatment constr
_refine_ls_matrix_type full
_refine_ls_number_parameters 280
_refine_ls_number_reflns 4301
_refine_ls_number_restraints 0
_refine_ls_restrained_S_all 1.037
_refine_ls_R_factor_all 0.0556
_refine_ls_R_factor_gt 0.0377
_refine_ls_shift/su_max 0.001
_refine_ls_shift/su_mean 0.000
_refine_ls_structure_factor_coef Fsqd
_refine_ls_weighting_details 'calc w=1/[\s^2^(Fo^2^)+(0.0483P)^2^+0.7524P] where P=(Fo^2^+2Fc^2^)/3'
_refine_ls_weighting_scheme calc
_refine_ls_wR_factor_gt 0.0946
_refine_ls_wR_factor_ref 0.1048
_reflns_number_gt 3232
_reflns_number_total 4301
_reflns_threshold_expression I>2\s(I)
_cod_data_source_file gg3077.cif
_cod_data_source_block III
_cod_depositor_comments
;
 Updating space group information.

 Antanas Vaitkus,
 2018-07-31
;
_cod_original_sg_symbol_H-M 'P  21/c '
_cod_database_code 2015909
_cod_database_fobs_code 2015909

loop_
_space_group_symop_id
_space_group_symop_operation_xyz
1 'x, y, z'
2 '-x, y+1/2, -z+1/2'
3 '-x, -y, -z'
4 'x, -y-1/2, z-1/2'

loop_
_atom_site_type_symbol
_atom_site_label
_atom_site_fract_x
_atom_site_fract_y
_atom_site_fract_z
_atom_site_U_iso_or_equiv
_atom_site_adp_type
_atom_site_calc_flag
_atom_site_refinement_flags
_atom_site_occupancy
Cu Cu1 0.245975(19) 0.66068(3) 0.24870(2) 0.02728(11) Uani d . 1
O O1 0.39100(12) 0.72780(17) 0.28705(13) 0.0348(4) Uani d . 1
O O2 0.41565(13) 0.51206(18) 0.31827(15) 0.0444(5) Uani d . 1
O O3 0.09854(11) 0.60241(16) 0.20779(12) 0.0300(4) Uani d . 1
O O4 0.08660(13) 0.82128(16) 0.19047(15) 0.0418(5) Uani d . 1
O O5 0.23969(13) 0.6187(2) 0.11294(13) 0.0415(4) Uani d . 1
H H1 0.3001 0.6297 0.1079 0.062 Uiso d R 1
H H2 0.1930 0.6659 0.0695 0.062 Uiso d R 1
O O6 0.25190(14) 0.6661(2) 0.38628(14) 0.0508(6) Uani d . 1
H H3 0.1905 0.6776 0.3891 0.076 Uiso d R 1
H H4 0.2947 0.7258 0.4204 0.076 Uiso d R 1
N N1 1.05531(15) 0.7948(2) 0.45891(15) 0.0339(5) Uani d . 1
N N2 1.06570(15) 0.6653(2) 0.42989(15) 0.0329(5) Uani d . 1
N N3 0.89811(13) 0.69928(19) 0.40789(13) 0.0252(4) Uani d . 1
N N4 -0.57351(15) 0.7263(2) 0.03454(16) 0.0398(5) Uani d . 1
N N5 -0.56489(15) 0.6002(2) 0.07641(15) 0.0373(5) Uani d . 1
N N6 -0.40455(14) 0.67049(18) 0.09400(14) 0.0264(4) Uani d . 1
C C1 0.95508(18) 0.8121(2) 0.44445(18) 0.0325(5) Uani d . 1
H H1A 0.9262 0.8910 0.4574 0.039 Uiso calc R 1
C C2 0.97164(17) 0.6107(2) 0.40034(17) 0.0293(5) Uani d . 1
H H2A 0.9565 0.5235 0.3773 0.035 Uiso calc R 1
C C3 0.78610(16) 0.6788(2) 0.38397(16) 0.0245(5) Uani d . 1
C C4 0.71836(17) 0.7872(2) 0.35558(18) 0.0305(5) Uani d . 1
H H4A 0.7454 0.8715 0.3511 0.037 Uiso calc R 1
C C5 0.60993(17) 0.7702(2) 0.33377(18) 0.0305(5) Uani d . 1
H H5A 0.5643 0.8434 0.3153 0.037 Uiso calc R 1
C C6 0.56891(17) 0.6446(2) 0.33925(17) 0.0268(5) Uani d . 1
C C7 0.63819(18) 0.5365(2) 0.36612(19) 0.0329(5) Uani d . 1
H H7A 0.6112 0.4517 0.3689 0.039 Uiso calc R 1
C C8 0.74681(18) 0.5527(2) 0.38885(19) 0.0326(5) Uani d . 1
H H8A 0.7927 0.4796 0.4072 0.039 Uiso calc R 1
C C9 0.45090(17) 0.6253(2) 0.31374(17) 0.0286(5) Uani d . 1
C C10 -0.47793(18) 0.7655(3) 0.04653(18) 0.0351(6) Uani d . 1
H H10A -0.4616 0.8475 0.0255 0.042 Uiso calc R 1
C C11 -0.46379(18) 0.5702(3) 0.11054(18) 0.0333(5) Uani d . 1
H H11A -0.4356 0.4903 0.1422 0.040 Uiso calc R 1
C C12 -0.29169(16) 0.6793(2) 0.11892(16) 0.0243(5) Uani d . 1
C C13 -0.24369(18) 0.8039(2) 0.13370(18) 0.0311(5) Uani d . 1
H H13A -0.2843 0.8805 0.1291 0.037 Uiso calc R 1
C C14 -0.13485(18) 0.8134(2) 0.15541(18) 0.0304(5) Uani d . 1
H H14A -0.1026 0.8971 0.1643 0.036 Uiso calc R 1
C C15 -0.07326(16) 0.6996(2) 0.16412(16) 0.0251(5) Uani d . 1
C C16 -0.12287(17) 0.5747(2) 0.15096(18) 0.0284(5) Uani d . 1
H H16A -0.0820 0.4978 0.1580 0.034 Uiso calc R 1
C C17 -0.23173(18) 0.5640(2) 0.12766(18) 0.0306(5) Uani d . 1
H H17A -0.2644 0.4806 0.1179 0.037 Uiso calc R 1
C C18 0.04455(16) 0.7110(2) 0.18885(16) 0.0258(5) Uani d . 1

loop_
_atom_site_aniso_label
_atom_site_aniso_U_11
_atom_site_aniso_U_22
_atom_site_aniso_U_33
_atom_site_aniso_U_12
_atom_site_aniso_U_13
_atom_site_aniso_U_23
Cu1 0.01299(15) 0.03152(18) 0.03728(18) 0.00017(10) 0.00922(12) 0.00061(12)
O1 0.0154(8) 0.0384(10) 0.0504(11) -0.0003(7) 0.0120(7) 0.0022(8)
O2 0.0239(9) 0.0382(10) 0.0712(13) -0.0057(8) 0.0176(9) 0.0044(9)
O3 0.0139(7) 0.0310(9) 0.0437(10) -0.0002(6) 0.0091(7) 0.0005(7)
O4 0.0230(9) 0.0307(10) 0.0722(13) -0.0036(7) 0.0182(9) 0.0018(8)
O5 0.0198(8) 0.0676(12) 0.0379(10) 0.0105(8) 0.0118(8) 0.0090(9)
O6 0.0209(9) 0.0921(17) 0.0417(11) -0.0145(9) 0.0143(8) -0.0165(10)
N1 0.0187(9) 0.0417(12) 0.0396(12) -0.0073(8) 0.0088(9) -0.0032(9)
N2 0.0176(9) 0.0458(13) 0.0353(11) 0.0004(8) 0.0098(8) -0.0002(9)
N3 0.0144(9) 0.0311(10) 0.0301(10) -0.0015(7) 0.0082(8) -0.0016(8)
N4 0.0190(10) 0.0576(15) 0.0413(12) 0.0058(9) 0.0092(9) 0.0017(11)
N5 0.0185(10) 0.0568(14) 0.0367(12) -0.0040(9) 0.0104(9) -0.0032(10)
N6 0.0155(9) 0.0355(11) 0.0278(10) 0.0015(7) 0.0076(8) -0.0007(8)
C1 0.0231(11) 0.0327(13) 0.0426(14) -0.0049(9) 0.0130(11) -0.0049(10)
C2 0.0175(11) 0.0354(13) 0.0353(13) 0.0019(9) 0.0102(10) 0.0004(10)
C3 0.0134(10) 0.0334(12) 0.0269(11) -0.0006(8) 0.0076(9) 0.0004(9)
C4 0.0208(11) 0.0265(11) 0.0454(14) -0.0020(9) 0.0136(10) 0.0013(10)
C5 0.0204(11) 0.0285(12) 0.0438(14) 0.0034(9) 0.0134(10) 0.0004(10)
C6 0.0158(10) 0.0370(13) 0.0283(12) -0.0013(9) 0.0089(9) 0.0004(9)
C7 0.0211(11) 0.0290(12) 0.0482(15) -0.0026(9) 0.0124(11) 0.0059(11)
C8 0.0189(11) 0.0287(12) 0.0483(15) 0.0032(9) 0.0104(11) 0.0069(10)
C9 0.0164(11) 0.0390(13) 0.0312(12) -0.0029(9) 0.0098(10) -0.0035(10)
C10 0.0199(11) 0.0451(15) 0.0385(14) 0.0052(10) 0.0086(10) 0.0029(11)
C11 0.0223(11) 0.0436(14) 0.0341(13) -0.0052(10) 0.0107(10) -0.0012(11)
C12 0.0136(10) 0.0353(12) 0.0244(11) 0.0002(8) 0.0074(9) -0.0008(9)
C13 0.0225(11) 0.0271(12) 0.0446(14) 0.0051(9) 0.0136(11) 0.0005(10)
C14 0.0221(11) 0.0257(12) 0.0451(14) -0.0026(9) 0.0145(10) -0.0012(10)
C15 0.0153(10) 0.0311(11) 0.0286(11) 0.0002(8) 0.0079(9) 0.0007(9)
C16 0.0193(11) 0.0262(11) 0.0395(13) 0.0027(9) 0.0106(10) -0.0013(10)
C17 0.0205(11) 0.0288(12) 0.0418(14) -0.0027(9) 0.0109(10) -0.0035(10)
C18 0.0172(10) 0.0300(11) 0.0316(12) -0.0013(9) 0.0104(9) -0.0011(10)

loop_
_atom_type_symbol
_atom_type_description
_atom_type_scat_dispersion_real
_atom_type_scat_dispersion_imag
_atom_type_scat_source
C C 0.0033 0.0016 'International Tables Vol C Tables 4.2.6.8 and 6.1.1.4'
H H 0.0000 0.0000 'International Tables Vol C Tables 4.2.6.8 and 6.1.1.4'
N N 0.0061 0.0033 'International Tables Vol C Tables 4.2.6.8 and 6.1.1.4'
O O 0.0106 0.0060 'International Tables Vol C Tables 4.2.6.8 and 6.1.1.4'
Cu Cu 0.3201 1.2651 'International Tables Vol C Tables 4.2.6.8 and 6.1.1.4'

loop_
_geom_angle_atom_site_label_1
_geom_angle_atom_site_label_2
_geom_angle_atom_site_label_3
_geom_angle
_geom_angle_publ_flag
O3 Cu1 O1 177.14(6) no
O3 Cu1 O6 88.40(7) no
O1 Cu1 O6 92.31(7) no
O3 Cu1 O5 88.22(7) no
O1 Cu1 O5 91.57(7) no
O6 Cu1 O5 169.33(8) no
C9 O1 Cu1 105.33(14) no
C18 O3 Cu1 104.21(13) no
Cu1 O5 H1 111.5 no
Cu1 O5 H2 111.5 no
H1 O5 H2 109.4 no
Cu1 O6 H3 112.1 no
Cu1 O6 H4 112.0 no
H3 O6 H4 109.9 no
C1 N1 N2 106.90(19) no
C2 N2 N1 107.38(19) no
C1 N3 C2 104.52(18) no
C1 N3 C3 127.30(19) no
C2 N3 C3 128.18(19) no
C10 N4 N5 107.4(2) no
C11 N5 N4 106.47(19) no
C11 N6 C10 104.05(19) no
C11 N6 C12 129.78(19) no
C10 N6 C12 126.17(19) no
N1 C1 N3 110.8(2) no
N1 C1 H1A 124.6 no
N3 C1 H1A 124.6 no
N2 C2 N3 110.4(2) no
N2 C2 H2A 124.8 no
N3 C2 H2A 124.8 no
C4 C3 C8 120.8(2) no
C4 C3 N3 118.71(19) no
C8 C3 N3 120.5(2) no
C3 C4 C5 119.7(2) no
C3 C4 H4A 120.1 no
C5 C4 H4A 120.1 no
C4 C5 C6 120.4(2) no
C4 C5 H5A 119.8 no
C6 C5 H5A 119.8 no
C5 C6 C7 118.9(2) no
C5 C6 C9 120.6(2) no
C7 C6 C9 120.5(2) no
C8 C7 C6 121.1(2) no
C8 C7 H7A 119.4 no
C6 C7 H7A 119.4 no
C3 C8 C7 119.0(2) no
C3 C8 H8A 120.5 no
C7 C8 H8A 120.5 no
O2 C9 O1 122.8(2) no
O2 C9 C6 119.6(2) no
O1 C9 C6 117.6(2) no
N4 C10 N6 110.8(2) no
N4 C10 H10A 124.6 no
N6 C10 H10A 124.6 no
N5 C11 N6 111.2(2) no
N5 C11 H11A 124.4 no
N6 C11 H11A 124.4 no
C13 C12 C17 120.9(2) no
C13 C12 N6 119.10(19) no
C17 C12 N6 120.01(19) no
C14 C13 C12 119.5(2) no
C14 C13 H13A 120.3 no
C12 C13 H13A 120.3 no
C13 C14 C15 120.7(2) no
C13 C14 H14A 119.7 no
C15 C14 H14A 119.7 no
C14 C15 C16 118.93(19) no
C14 C15 C18 120.3(2) no
C16 C15 C18 120.8(2) no
C17 C16 C15 120.9(2) no
C17 C16 H16A 119.5 no
C15 C16 H16A 119.5 no
C16 C17 C12 119.1(2) no
C16 C17 H17A 120.5 no
C12 C17 H17A 120.5 no
O4 C18 O3 122.34(19) no
O4 C18 C15 120.6(2) no
O3 C18 C15 117.01(19) no

loop_
_geom_bond_atom_site_label_1
_geom_bond_atom_site_label_2
_geom_bond_distance
_geom_bond_publ_flag
Cu1 O1 1.9400(15) no
Cu1 O3 1.9377(14) no
Cu1 O5 1.9806(17) no
Cu1 O6 1.9642(18) no
O1 C9 1.273(3) no
O2 C9 1.240(3) no
O3 C18 1.279(3) no
O4 C18 1.237(3) no
O5 H1 0.8500 no
O5 H2 0.8500 no
O6 H3 0.8500 no
O6 H4 0.8500 no
N1 C1 1.297(3) no
N1 N2 1.386(3) no
N2 C2 1.297(3) no
N3 C1 1.357(3) no
N3 C2 1.362(3) no
N3 C3 1.430(3) no
N4 C10 1.293(3) no
N4 N5 1.386(3) no
N5 C11 1.299(3) no
N6 C11 1.357(3) no
N6 C10 1.360(3) no
N6 C12 1.427(3) no
C1 H1A 0.9300 no
C2 H2A 0.9300 no
C3 C4 1.378(3) no
C3 C8 1.381(3) no
C4 C5 1.384(3) no
C4 H4A 0.9300 no
C5 C6 1.387(3) no
C5 H5A 0.9300 no
C6 C7 1.387(3) no
C6 C9 1.503(3) no
C7 C8 1.383(3) no
C7 H7A 0.9300 no
C8 H8A 0.9300 no
C10 H10A 0.9300 no
C11 H11A 0.9300 no
C12 C13 1.384(3) no
C12 C17 1.387(3) no
C13 C14 1.382(3) no
C13 H13A 0.9300 no
C14 C15 1.387(3) no
C14 H14A 0.9300 no
C15 C16 1.396(3) no
C15 C18 1.494(3) no
C16 C17 1.380(3) no
C16 H16A 0.9300 no
C17 H17A 0.9300 no

loop_
_geom_hbond_atom_site_label_D
_geom_hbond_atom_site_label_H
_geom_hbond_atom_site_label_A
_geom_hbond_site_symmetry_A
_geom_hbond_distance_DH
_geom_hbond_distance_HA
_geom_hbond_distance_DA
_geom_hbond_angle_DHA
O5 H1 N5 1_655 0.85 2.05 2.872(3) 163
O5 H2 N1 4_475 0.85 1.99 2.790(3) 157
O6 H3 N2 1_455 0.85 1.98 2.799(3) 162
O6 H4 N4 4_676 0.85 1.98 2.749(3) 149
C2 H2A O4 2_645 0.93 2.23 3.158(3) 175
C4 H4A O5 2_655 0.93 2.52 3.368(3) 152
C13 H13A O2 2_555 0.93 2.54 3.371(3) 150

loop_
_geom_torsion_atom_site_label_1
_geom_torsion_atom_site_label_2
_geom_torsion_atom_site_label_3
_geom_torsion_atom_site_label_4
_geom_torsion
_geom_torsion_publ_flag
O6 Cu1 O1 C9 85.23(16) no
O5 Cu1 O1 C9 -84.83(15) no
O6 Cu1 O3 C18 90.46(15) no
O5 Cu1 O3 C18 -99.66(14) no
C1 N1 N2 C2 -0.6(3) no
C10 N4 N5 C11 -0.6(3) no
N2 N1 C1 N3 0.6(3) no
C2 N3 C1 N1 -0.4(3) no
C3 N3 C1 N1 179.0(2) no
N1 N2 C2 N3 0.4(3) no
C1 N3 C2 N2 0.0(3) no
C3 N3 C2 N2 -179.4(2) no
C1 N3 C3 C4 28.3(3) no
C2 N3 C3 C4 -152.4(2) no
C1 N3 C3 C8 -151.9(2) no
C2 N3 C3 C8 27.3(3) no
C8 C3 C4 C5 1.4(4) no
N3 C3 C4 C5 -178.9(2) no
C3 C4 C5 C6 -0.7(4) no
C4 C5 C6 C7 -0.5(4) no
C4 C5 C6 C9 -178.8(2) no
C5 C6 C7 C8 1.1(4) no
C9 C6 C7 C8 179.4(2) no
C4 C3 C8 C7 -0.9(4) no
N3 C3 C8 C7 179.4(2) no
C6 C7 C8 C3 -0.4(4) no
Cu1 O1 C9 O2 -4.6(3) no
Cu1 O1 C9 C6 174.65(16) no
C5 C6 C9 O2 179.4(2) no
C7 C6 C9 O2 1.1(3) no
C5 C6 C9 O1 0.1(3) no
C7 C6 C9 O1 -178.1(2) no
N5 N4 C10 N6 0.7(3) no
C11 N6 C10 N4 -0.4(3) no
C12 N6 C10 N4 179.5(2) no
N4 N5 C11 N6 0.4(3) no
C10 N6 C11 N5 0.0(3) no
C12 N6 C11 N5 -179.9(2) no
C11 N6 C12 C13 -153.1(2) no
C10 N6 C12 C13 26.9(3) no
C11 N6 C12 C17 27.1(3) no
C10 N6 C12 C17 -152.8(2) no
C17 C12 C13 C14 1.4(4) no
N6 C12 C13 C14 -178.4(2) no
C12 C13 C14 C15 -1.1(4) no
C13 C14 C15 C16 -0.2(3) no
C13 C14 C15 C18 -179.2(2) no
C14 C15 C16 C17 1.3(3) no
C18 C15 C16 C17 -179.7(2) no
C15 C16 C17 C12 -1.0(4) no
C13 C12 C17 C16 -0.3(3) no
N6 C12 C17 C16 179.4(2) no
Cu1 O3 C18 O4 5.7(3) no
Cu1 O3 C18 C15 -174.38(15) no
C14 C15 C18 O4 -8.5(3) no
C16 C15 C18 O4 172.6(2) no
C14 C15 C18 O3 171.6(2) no
C16 C15 C18 O3 -7.3(3) no
